data_4346397
loop_
_publ_author_name
'Ueta, Yasuhiro'
'Mikami, Koichi'
'Ito, Shigekazu'

_publ_section_title
;
 Chemical Detection of Hydrogen Fluoride by the Phosphorus Congener of
 Cyclobutane-1,3-diyl.
;
_journal_issue 17
_journal_name_full 'Inorganic chemistry'
_journal_page_first 8778
_journal_page_last 8785
_journal_paper_doi 10.1021/acs.inorgchem.5b01399
_journal_volume 54
_journal_year 2015
_chemical_formula_sum 'C49 H73 F O P2'
_chemical_formula_weight 759.01
_space_group_crystal_system monoclinic
_space_group_IT_number 14
_space_group_name_Hall '-P 2yn'
_space_group_name_H-M_alt 'P 1 21/n 1'
_atom_sites_solution_hydrogens mixed
_audit_creation_method SHELXL-2014/7
_cell_angle_alpha 90
_cell_angle_beta 111.519(2)
_cell_angle_gamma 90
_cell_formula_units_Z 4
_cell_length_a 18.0988(10)
_cell_length_b 14.5114(8)
_cell_length_c 18.8265(11)
_cell_measurement_temperature 123(2)
_cell_volume 4599.9(5)
_computing_structure_refinement 'SHELXL-2014/7 (Sheldrick, 2014)'
_diffrn_ambient_temperature 123(2)
_diffrn_measured_fraction_theta_full 0.998
_diffrn_measured_fraction_theta_max 0.998
_diffrn_measurement_device_type RAXIS-Rapid
_diffrn_radiation_type MoK\a
_diffrn_radiation_wavelength 0.71075
_diffrn_reflns_av_R_equivalents 0.0903
_diffrn_reflns_av_unetI/netI 0.0760
_diffrn_reflns_Laue_measured_fraction_full 0.998
_diffrn_reflns_Laue_measured_fraction_max 0.998
_diffrn_reflns_limit_h_max 23
_diffrn_reflns_limit_h_min -23
_diffrn_reflns_limit_k_max 18
_diffrn_reflns_limit_k_min -18
_diffrn_reflns_limit_l_max 24
_diffrn_reflns_limit_l_min -23
_diffrn_reflns_number 44168
_diffrn_reflns_point_group_measured_fraction_full 0.998
_diffrn_reflns_point_group_measured_fraction_max 0.998
_diffrn_reflns_theta_full 25.242
_diffrn_reflns_theta_max 27.436
_diffrn_reflns_theta_min 3.018
_exptl_absorpt_coefficient_mu 0.132
_exptl_crystal_colour violet
_exptl_crystal_density_diffrn 1.096
_exptl_crystal_description prism
_exptl_crystal_F_000 1656
_exptl_crystal_size_max 0.200
_exptl_crystal_size_mid 0.180
_exptl_crystal_size_min 0.120
_refine_diff_density_max 0.581
_refine_diff_density_min -0.966
_refine_diff_density_rms 0.088
_refine_ls_extinction_method none
_refine_ls_goodness_of_fit_ref 1.618
_refine_ls_hydrogen_treatment constr
_refine_ls_matrix_type full
_refine_ls_number_parameters 494
_refine_ls_number_reflns 10477
_refine_ls_number_restraints 0
_refine_ls_restrained_S_all 1.618
_refine_ls_R_factor_all 0.1673
_refine_ls_R_factor_gt 0.0992
_refine_ls_shift/su_max 0.004
_refine_ls_shift/su_mean 0.000
_refine_ls_structure_factor_coef Fsqd
_refine_ls_weighting_details 'w=1/[\s^2^(Fo^2^)+(0.1000P)^2^] where P=(Fo^2^+2Fc^2^)/3'
_refine_ls_weighting_scheme calc
_refine_ls_wR_factor_gt 0.2512
_refine_ls_wR_factor_ref 0.3054
_reflns_Friedel_coverage 0.000
_reflns_number_gt 5611
_reflns_number_total 10477
_reflns_threshold_expression 'I > 2\s(I)'
_cod_data_source_file ic5b01399_si_003.cif
_cod_data_source_block ueta015
_cod_original_sg_symbol_H-M 'P 21/n'
_cod_database_code 4346397
_shelx_shelxl_version_number 2014/7
_shelx_space_group_comment
;
The symmetry employed for this shelxl refinement is uniquely defined
by the following loop, which should always be used as a source of
symmetry information in preference to the above space-group names.
They are only intended as comments.
;
_shelx_estimated_absorpt_t_min 0.974
_shelx_estimated_absorpt_t_max 0.984

loop_
_space_group_symop_operation_xyz
'x, y, z'
'-x+1/2, y+1/2, -z+1/2'
'-x, -y, -z'
'x-1/2, -y-1/2, z-1/2'

loop_
_atom_site_label
_atom_site_type_symbol
_atom_site_fract_x
_atom_site_fract_y
_atom_site_fract_z
_atom_site_U_iso_or_equiv
_atom_site_adp_type
_atom_site_occupancy
_atom_site_site_symmetry_order
_atom_site_calc_flag
_atom_site_refinement_flags_posn
_atom_site_refinement_flags_adp
_atom_site_refinement_flags_occupancy
_atom_site_disorder_assembly
_atom_site_disorder_group
P2 P 0.29281(6) 0.54123(7) 0.53361(6) 0.0390(3) Uani 0.895(3) 1 d . . P A 1
P1 P 0.24982(6) 0.69751(8) 0.56977(7) 0.0442(4) Uani 0.895(3) 1 d . . P A 1
F1 F 0.16133(13) 0.73749(17) 0.54629(14) 0.0527(7) Uani 0.895(3) 1 d . . P A 1
O1 O 0.13959(19) 0.4709(2) 0.4799(2) 0.0756(10) Uani 1 1 d . . . B 1
C14 C 0.2884(2) 0.7231(2) 0.4401(2) 0.0424(9) Uani 1 1 d . . . . .
C1 C 0.2775(2) 0.6599(3) 0.5002(2) 0.0446(9) Uani 1 1 d . . . . .
C37 C 0.2043(2) 0.5875(3) 0.7179(2) 0.0500(10) Uani 1 1 d . . . . .
C15 C 0.3642(2) 0.7453(3) 0.4368(2) 0.0442(9) Uani 1 1 d . . . . .
C32 C 0.2657(2) 0.5634(3) 0.6915(2) 0.0440(9) Uani 1 1 d . . . . .
C19 C 0.2230(2) 0.7793(3) 0.3947(2) 0.0440(9) Uani 1 1 d . . . . .
C36 C 0.2258(2) 0.6155(3) 0.7949(2) 0.0533(10) Uani 1 1 d . . . . .
H36 H 0.1773 0.6303 0.8170 0.050 Uiso 1 1 d . U . . .
C8 C 0.2141(2) 0.4039(3) 0.4125(2) 0.0494(10) Uani 1 1 d . . . . .
C38 C 0.4024(2) 0.4745(3) 0.7331(2) 0.0516(10) Uani 1 1 d . . . . .
C2 C 0.2470(2) 0.5808(3) 0.6048(2) 0.0522(10) Uani 1 1 d . . . . .
H2 H 0.1788 0.5535 0.5731 0.050 Uiso 1 1 d . U . C 1
C3 C 0.2990(2) 0.7945(3) 0.6326(2) 0.0510(10) Uani 1 1 d . . . . .
C17 C 0.3144(2) 0.8966(3) 0.3811(2) 0.0528(11) Uani 1 1 d . . . . .
C16 C 0.3749(2) 0.8321(3) 0.4092(2) 0.0512(10) Uani 1 1 d . . . . .
C18 C 0.2388(2) 0.8653(3) 0.3707(2) 0.0513(10) Uani 1 1 d . . . . .
C35 C 0.3039(2) 0.6136(3) 0.8474(2) 0.0510(10) Uani 1 1 d . . . . .
C33 C 0.3415(2) 0.5396(3) 0.7477(2) 0.0459(9) Uani 1 1 d . . . . .
C39 C 0.3575(2) 0.3928(3) 0.6822(3) 0.0557(11) Uani 1 1 d . . . . .
H39 H 0.3245 0.3620 0.7063 0.084 Uiso 1 1 calc R U . . .
H39A H 0.3237 0.4160 0.6319 0.084 Uiso 1 1 calc R U . . .
H39B H 0.3960 0.3488 0.6764 0.084 Uiso 1 1 calc R U . . .
C20 C 0.4352(2) 0.6774(3) 0.4589(2) 0.0496(10) Uani 1 1 d . . . . .
C34 C 0.3583(2) 0.5682(3) 0.8233(2) 0.0493(10) Uani 1 1 d . . . . .
H34 H 0.4144 0.5559 0.8650 0.050 Uiso 1 1 d . U . . .
C28 C 0.1335(2) 0.7497(3) 0.3609(2) 0.0543(11) Uani 1 1 d . . . . .
C7 C 0.2047(2) 0.4681(3) 0.4710(2) 0.0547(11) Uani 1 1 d . . . . .
C40 C 0.4595(2) 0.4298(3) 0.8080(3) 0.0618(12) Uani 1 1 d . . . . .
H40 H 0.4285 0.3958 0.8325 0.093 Uiso 1 1 calc R U . . .
H40A H 0.4955 0.3873 0.7962 0.093 Uiso 1 1 calc R U . . .
H40B H 0.4905 0.4780 0.8426 0.093 Uiso 1 1 calc R U . . .
C13 C 0.2875(3) 0.3787(3) 0.4112(3) 0.0594(12) Uani 1 1 d . . . . .
H13 H 0.3494 0.4081 0.4474 0.050 Uiso 1 1 d . U . . .
C42 C 0.3288(3) 0.6540(3) 0.9275(3) 0.0629(12) Uani 1 1 d . . . . .
C41 C 0.4558(2) 0.5262(3) 0.6984(3) 0.0618(12) Uani 1 1 d . . . . .
H41 H 0.4933 0.4828 0.6901 0.093 Uiso 1 1 calc R U . . .
H41A H 0.4227 0.5538 0.6496 0.093 Uiso 1 1 calc R U . . .
H41B H 0.4852 0.5748 0.7336 0.093 Uiso 1 1 calc R U . . .
C9 C 0.1445(3) 0.3672(4) 0.3584(3) 0.0680(13) Uani 1 1 d . . . . .
H9 H 0.0798 0.3888 0.3433 0.050 Uiso 1 1 d . U . . .
C24 C 0.3295(3) 0.9962(3) 0.3616(3) 0.0673(13) Uani 1 1 d . . . . .
C21 C 0.4746(2) 0.6692(3) 0.5456(3) 0.0625(12) Uani 1 1 d . . . . .
H21 H 0.4923 0.7302 0.5676 0.094 Uiso 1 1 calc R U . . .
H21A H 0.4363 0.6444 0.5663 0.094 Uiso 1 1 calc R U . . .
H21B H 0.5204 0.6278 0.5585 0.094 Uiso 1 1 calc R U . . .
C23 C 0.5005(3) 0.7098(4) 0.4295(3) 0.0733(14) Uani 1 1 d . . . . .
H23 H 0.5212 0.7696 0.4522 0.110 Uiso 1 1 calc R U . . .
H23A H 0.5437 0.6645 0.4439 0.110 Uiso 1 1 calc R U . . .
H23B H 0.4777 0.7156 0.3737 0.110 Uiso 1 1 calc R U . . .
C10 C 0.1508(3) 0.3084(4) 0.3014(3) 0.0746(15) Uani 1 1 d . . . . .
H10 H 0.0938 0.2911 0.2623 0.050 Uiso 1 1 d . U . . .
C11 C 0.2233(3) 0.2850(3) 0.3001(3) 0.0688(13) Uani 1 1 d . . . . .
H11 H 0.2297 0.2375 0.2519 0.050 Uiso 1 1 d . U . . .
C46 C 0.1126(2) 0.5798(4) 0.6747(3) 0.0692(14) Uani 1 1 d . . . . .
C4 C 0.2540(3) 0.8260(4) 0.6817(3) 0.0729(14) Uani 1 1 d . . . . .
H4 H 0.2001 0.8445 0.6489 0.109 Uiso 1 1 calc R U . . .
H4A H 0.2510 0.7753 0.7150 0.109 Uiso 1 1 calc R U . . .
H4B H 0.2815 0.8785 0.7129 0.109 Uiso 1 1 calc R U . . .
C12 C 0.2908(3) 0.3188(3) 0.3552(3) 0.0701(14) Uani 1 1 d . . . . .
H12 H 0.3524 0.3027 0.3613 0.050 Uiso 1 1 d . U . . .
C29 C 0.1095(3) 0.7581(4) 0.2727(3) 0.0705(14) Uani 1 1 d . . . . .
H29 H 0.1208 0.8207 0.2599 0.106 Uiso 1 1 calc R U . . .
H29A H 0.1399 0.7137 0.2553 0.106 Uiso 1 1 calc R U . . .
H29B H 0.0526 0.7454 0.2475 0.106 Uiso 1 1 calc R U . . .
C22 C 0.4063(3) 0.5849(3) 0.4213(3) 0.0678(13) Uani 1 1 d . . . . .
H22 H 0.3816 0.5931 0.3659 0.102 Uiso 1 1 calc R U . . .
H22A H 0.4515 0.5426 0.4330 0.102 Uiso 1 1 calc R U . . .
H22B H 0.3674 0.5592 0.4408 0.102 Uiso 1 1 calc R U . . .
C31 C 0.1143(3) 0.6535(4) 0.3747(3) 0.0708(14) Uani 1 1 d . . . . .
H31 H 0.1488 0.6109 0.3608 0.106 Uiso 1 1 calc R U . . .
H31A H 0.1226 0.6457 0.4288 0.106 Uiso 1 1 calc R U . . .
H31B H 0.0587 0.6403 0.3435 0.106 Uiso 1 1 calc R U . . .
C6 C 0.3062(3) 0.8735(3) 0.5802(3) 0.0800(15) Uani 1 1 d . . . . .
H6 H 0.3355 0.8515 0.5489 0.120 Uiso 1 1 calc R U . . .
H6A H 0.2530 0.8934 0.5469 0.120 Uiso 1 1 calc R U . . .
H6B H 0.3346 0.9255 0.6117 0.120 Uiso 1 1 calc R U . . .
C30 C 0.0792(3) 0.8185(4) 0.3825(3) 0.0779(15) Uani 1 1 d . . . . .
H30 H 0.0925 0.8816 0.3732 0.117 Uiso 1 1 calc R U . . .
H30A H 0.0235 0.8058 0.3514 0.117 Uiso 1 1 calc R U . . .
H30B H 0.0875 0.8112 0.4366 0.117 Uiso 1 1 calc R U . . .
C45 C 0.2572(3) 0.6858(4) 0.9473(3) 0.0863(17) Uani 1 1 d . . . . .
H45 H 0.2236 0.6326 0.9466 0.129 Uiso 1 1 calc R U . . .
H45A H 0.2763 0.7137 0.9983 0.129 Uiso 1 1 calc R U . . .
H45B H 0.2263 0.7313 0.9097 0.129 Uiso 1 1 calc R U . . .
C5 C 0.3833(3) 0.7656(4) 0.6845(3) 0.0760(15) Uani 1 1 d . . . D 1
H5 H 0.4129 0.7451 0.6529 0.114 Uiso 1 1 calc R U . D 1
H5A H 0.4107 0.8182 0.7158 0.114 Uiso 1 1 calc R U . D 1
H5B H 0.3802 0.7151 0.7178 0.114 Uiso 1 1 calc R U . D 1
C26 C 0.2695(3) 1.0247(4) 0.2822(3) 0.094(2) Uani 1 1 d . . . . .
H26 H 0.2758 0.9843 0.2431 0.140 Uiso 1 1 calc R U . . .
H26A H 0.2154 1.0191 0.2816 0.140 Uiso 1 1 calc R U . . .
H26B H 0.2795 1.0887 0.2716 0.140 Uiso 1 1 calc R U . . .
C47 C 0.0744(5) 0.5308(8) 0.7220(6) 0.054(3) Uiso 0.533(9) 1 d . . P E 1
C27 C 0.3217(5) 1.0574(4) 0.4242(4) 0.126(3) Uani 1 1 d . . . . .
H27 H 0.3308 1.1218 0.4139 0.188 Uiso 1 1 calc R U . . .
H27A H 0.2682 1.0511 0.4252 0.188 Uiso 1 1 calc R U . . .
H27B H 0.3610 1.0388 0.4736 0.188 Uiso 1 1 calc R U . . .
C25 C 0.4139(4) 1.0080(4) 0.3587(4) 0.108(2) Uani 1 1 d . . . . .
H25 H 0.4189 0.9687 0.3185 0.161 Uiso 1 1 calc R U . . .
H25A H 0.4219 1.0725 0.3479 0.161 Uiso 1 1 calc R U . . .
H25B H 0.4540 0.9903 0.4081 0.161 Uiso 1 1 calc R U . . .
C43 C 0.3773(4) 0.7395(5) 0.9299(4) 0.116(2) Uani 1 1 d . . . . .
H43 H 0.3463 0.7820 0.8895 0.173 Uiso 1 1 calc R U . . .
H43A H 0.3909 0.7696 0.9797 0.173 Uiso 1 1 calc R U . . .
H43B H 0.4261 0.7224 0.9220 0.173 Uiso 1 1 calc R U . . .
C44 C 0.3710(4) 0.5833(5) 0.9876(3) 0.128(3) Uani 1 1 d . . . . .
H44 H 0.3362 0.5300 0.9826 0.193 Uiso 1 1 calc R U . . .
H44A H 0.4197 0.5634 0.9808 0.193 Uiso 1 1 calc R U . . .
H44B H 0.3845 0.6106 1.0384 0.193 Uiso 1 1 calc R U . . .
C49 C 0.0753(5) 0.5477(6) 0.5943(5) 0.062(3) Uiso 0.533(9) 1 d . . P E 1
C48 C 0.0757(4) 0.6895(5) 0.6715(5) 0.055(2) Uiso 0.533(9) 1 d . . P E 1
C50 C 0.1039(5) 0.4682(7) 0.6309(6) 0.059(3) Uiso 0.467(9) 1 d . . P E 2
C52 C 0.0716(6) 0.6398(8) 0.6112(6) 0.069(3) Uiso 0.467(9) 1 d . . P E 2
P3 P 0.3155(6) 0.6851(7) 0.6018(6) 0.048(3) Uiso 0.105(3) 1 d . . P A 2
P4 P 0.2241(11) 0.5517(13) 0.5172(12) 0.107(6) Uiso 0.105(3) 1 d . . P A 2
C51 C 0.0694(8) 0.5625(10) 0.7310(8) 0.073(4) Uiso 0.467(9) 1 d . . P E 2
F2 F 0.4025(18) 0.678(2) 0.6491(19) 0.098(10) Uiso 0.105(3) 1 d . . P A 2
O2 O 0.3590(9) 0.4831(11) 0.5438(9) 0.148(9) Uiso 0.376(16) 1 d . . . . .
H2A H 0.4334 0.8490 0.4070 0.050 Uiso 1 1 d . U . . .
H2B H 0.1825 0.9066 0.3379 0.050 Uiso 1 1 d . U . . .

loop_
_atom_site_aniso_label
_atom_site_aniso_U_11
_atom_site_aniso_U_22
_atom_site_aniso_U_33
_atom_site_aniso_U_23
_atom_site_aniso_U_13
_atom_site_aniso_U_12
P2 0.0362(6) 0.0361(6) 0.0445(6) -0.0011(5) 0.0145(5) 0.0017(4)
P1 0.0458(7) 0.0415(6) 0.0456(7) -0.0006(5) 0.0171(5) 0.0011(5)
F1 0.0441(13) 0.0572(16) 0.0529(15) 0.0005(12) 0.0131(11) 0.0090(11)
O1 0.0595(19) 0.093(3) 0.082(2) -0.027(2) 0.0356(17) -0.0198(17)
C14 0.044(2) 0.0357(19) 0.046(2) 0.0013(17) 0.0147(17) 0.0065(15)
C1 0.049(2) 0.041(2) 0.048(2) 0.0029(17) 0.0218(18) 0.0018(16)
C37 0.050(2) 0.051(2) 0.053(2) 0.003(2) 0.0250(19) -0.0024(18)
C15 0.0401(19) 0.048(2) 0.045(2) 0.0027(18) 0.0168(17) 0.0063(16)
C32 0.047(2) 0.045(2) 0.041(2) -0.0030(17) 0.0181(17) -0.0037(17)
C19 0.0388(19) 0.045(2) 0.048(2) 0.0014(18) 0.0164(17) 0.0094(16)
C36 0.054(2) 0.062(3) 0.050(2) 0.003(2) 0.027(2) 0.0040(19)
C8 0.057(2) 0.045(2) 0.043(2) -0.0008(18) 0.0153(19) -0.0040(18)
C38 0.047(2) 0.055(2) 0.053(2) -0.002(2) 0.0179(19) -0.0029(18)
C2 0.059(2) 0.044(2) 0.055(3) 0.0047(19) 0.022(2) -0.0032(18)
C3 0.060(2) 0.048(2) 0.051(2) -0.0066(19) 0.027(2) -0.0087(19)
C17 0.060(2) 0.040(2) 0.056(3) 0.0019(19) 0.018(2) 0.0011(18)
C16 0.045(2) 0.047(2) 0.058(3) 0.004(2) 0.0160(19) -0.0026(17)
C18 0.054(2) 0.048(2) 0.051(2) 0.0085(19) 0.0173(19) 0.0098(18)
C35 0.060(2) 0.053(2) 0.041(2) 0.0026(19) 0.0197(19) 0.0022(19)
C33 0.046(2) 0.043(2) 0.049(2) -0.0005(18) 0.0189(18) -0.0045(16)
C39 0.054(2) 0.053(2) 0.062(3) -0.002(2) 0.024(2) 0.0008(19)
C20 0.044(2) 0.055(2) 0.052(2) 0.012(2) 0.0197(18) 0.0068(17)
C34 0.048(2) 0.054(2) 0.045(2) -0.0020(19) 0.0158(18) -0.0006(18)
C28 0.045(2) 0.065(3) 0.051(2) 0.003(2) 0.0146(19) 0.0041(19)
C7 0.058(3) 0.059(3) 0.050(3) 0.000(2) 0.023(2) 0.003(2)
C40 0.052(2) 0.069(3) 0.063(3) 0.004(2) 0.020(2) 0.009(2)
C13 0.058(3) 0.054(3) 0.066(3) -0.005(2) 0.022(2) 0.004(2)
C42 0.073(3) 0.064(3) 0.053(3) -0.005(2) 0.025(2) 0.008(2)
C41 0.048(2) 0.078(3) 0.059(3) -0.004(2) 0.019(2) -0.011(2)
C9 0.053(2) 0.080(3) 0.066(3) -0.012(3) 0.016(2) 0.001(2)
C24 0.079(3) 0.048(3) 0.068(3) 0.006(2) 0.019(3) -0.002(2)
C21 0.052(2) 0.066(3) 0.069(3) 0.013(2) 0.022(2) 0.013(2)
C23 0.063(3) 0.093(4) 0.080(3) 0.023(3) 0.044(3) 0.019(3)
C10 0.064(3) 0.087(4) 0.063(3) -0.023(3) 0.011(2) -0.010(3)
C11 0.085(3) 0.059(3) 0.062(3) -0.013(2) 0.027(3) 0.006(2)
C46 0.049(2) 0.104(4) 0.051(3) 0.026(3) 0.015(2) -0.002(2)
C4 0.077(3) 0.072(3) 0.082(4) -0.017(3) 0.043(3) -0.013(2)
C12 0.066(3) 0.060(3) 0.078(3) -0.004(3) 0.019(3) 0.011(2)
C29 0.064(3) 0.084(3) 0.056(3) 0.002(3) 0.013(2) 0.005(2)
C22 0.067(3) 0.061(3) 0.081(3) -0.003(3) 0.033(3) 0.014(2)
C31 0.053(3) 0.086(4) 0.063(3) 0.000(3) 0.010(2) -0.010(2)
C6 0.119(4) 0.053(3) 0.081(4) -0.008(3) 0.051(3) -0.019(3)
C30 0.061(3) 0.097(4) 0.071(3) 0.011(3) 0.019(2) 0.027(3)
C45 0.099(4) 0.103(4) 0.062(3) -0.005(3) 0.035(3) 0.014(3)
C5 0.065(3) 0.071(3) 0.082(4) -0.014(3) 0.014(3) -0.008(2)
C26 0.108(4) 0.058(3) 0.095(4) 0.030(3) 0.014(3) -0.004(3)
C27 0.240(9) 0.045(3) 0.111(5) -0.018(3) 0.087(6) -0.020(4)
C25 0.106(4) 0.074(4) 0.152(6) 0.044(4) 0.058(4) -0.016(3)
C43 0.140(6) 0.122(6) 0.109(5) -0.060(4) 0.075(4) -0.063(5)
C44 0.172(7) 0.153(6) 0.039(3) 0.001(3) 0.013(4) 0.088(5)

loop_
_atom_type_symbol
_atom_type_description
_atom_type_scat_dispersion_real
_atom_type_scat_dispersion_imag
_atom_type_scat_source
C C 0.0033 0.0016 'International Tables Vol C Tables 4.2.6.8 and 6.1.1.4'
H H 0.0000 0.0000 'International Tables Vol C Tables 4.2.6.8 and 6.1.1.4'
F F 0.0171 0.0103 'International Tables Vol C Tables 4.2.6.8 and 6.1.1.4'
O O 0.0106 0.0060 'International Tables Vol C Tables 4.2.6.8 and 6.1.1.4'
P P 0.1023 0.0942 'International Tables Vol C Tables 4.2.6.8 and 6.1.1.4'

loop_
_geom_angle_atom_site_label_1
_geom_angle_atom_site_label_2
_geom_angle_atom_site_label_3
_geom_angle
O2 P2 C1 128.5(7)
O2 P2 C2 130.4(7)
C1 P2 C2 84.73(18)
O2 P2 C7 103.0(6)
C1 P2 C7 108.94(18)
C2 P2 C7 96.91(19)
O2 P2 P1 144.2(6)
C1 P2 P1 39.99(13)
C2 P2 P1 45.20(13)
C7 P2 P1 112.76(14)
F1 P1 C1 117.51(17)
F1 P1 C2 106.10(17)
C1 P1 C2 92.1(2)
F1 P1 C3 95.64(17)
C1 P1 C3 122.9(2)
C2 P1 C3 123.2(2)
F1 P1 P2 127.92(11)
C1 P1 P2 44.86(13)
C2 P1 P2 47.77(15)
C3 P1 P2 136.24(14)
C15 C14 C19 116.2(3)
C15 C14 C1 123.6(3)
C19 C14 C1 118.8(3)
C14 C1 P1 123.2(3)
C14 C1 P3 124.0(4)
C14 C1 P2 141.5(3)
P1 C1 P2 95.2(2)
C14 C1 P4 145.2(7)
P3 C1 P4 90.4(7)
C36 C37 C32 118.3(4)
C36 C37 C46 113.2(4)
C32 C37 C46 128.3(4)
C16 C15 C14 118.8(3)
C16 C15 C20 117.1(3)
C14 C15 C20 124.0(3)
C37 C32 C33 117.4(4)
C37 C32 C2 115.5(3)
C33 C32 C2 126.4(4)
C18 C19 C14 118.7(3)
C18 C19 C28 114.8(3)
C14 C19 C28 126.3(3)
C35 C36 C37 123.1(4)
C35 C36 H36 117.9(4)
C37 C36 H36 118.4(4)
C13 C8 C9 119.9(4)
C13 C8 C7 123.0(4)
C9 C8 C7 117.1(4)
C41 C38 C33 112.0(3)
C41 C38 C40 106.0(3)
C33 C38 C40 111.9(4)
C41 C38 C39 112.2(4)
C33 C38 C39 109.2(3)
C40 C38 C39 105.3(3)
C32 C2 P4 155.3(8)
C32 C2 P1 120.2(3)
C32 C2 P2 134.7(3)
P1 C2 P2 87.03(19)
C32 C2 P3 104.8(4)
P4 C2 P3 95.8(8)
C32 C2 H2 104.6(3)
P1 C2 H2 106.3(3)
P2 C2 H2 100.5(3)
C4 C3 C5 109.1(4)
C4 C3 C6 110.9(4)
C5 C3 C6 108.1(4)
C4 C3 P3 132.2(5)
C6 C3 P3 113.3(5)
C4 C3 P1 112.4(3)
C5 C3 P1 109.4(3)
C6 C3 P1 106.9(3)
C18 C17 C16 115.6(4)
C18 C17 C24 121.7(4)
C16 C17 C24 122.7(4)
C17 C16 C15 123.3(4)
C17 C16 H2A 118.0(4)
C15 C16 H2A 118.6(3)
C17 C18 C19 123.9(3)
C17 C18 H2B 122.7(4)
C19 C18 H2B 113.3(3)
C34 C35 C36 115.6(4)
C34 C35 C42 121.1(4)
C36 C35 C42 123.2(4)
C34 C33 C32 118.0(4)
C34 C33 C38 117.1(3)
C32 C33 C38 124.4(4)
C38 C39 H39 109.5
C38 C39 H39A 109.5
H39 C39 H39A 109.5
C38 C39 H39B 109.5
H39 C39 H39B 109.5
H39A C39 H39B 109.5
C22 C20 C21 112.0(4)
C22 C20 C23 106.1(4)
C21 C20 C23 106.8(4)
C22 C20 C15 109.1(3)
C21 C20 C15 110.6(3)
C23 C20 C15 112.2(3)
C35 C34 C33 123.7(4)
C35 C34 H34 116.4(4)
C33 C34 H34 120.0(4)
C31 C28 C30 110.3(4)
C31 C28 C29 105.5(4)
C30 C28 C29 105.8(4)
C31 C28 C19 117.4(3)
C30 C28 C19 112.1(4)
C29 C28 C19 104.7(4)
O1 C7 C8 119.1(4)
P4 C7 C8 152.5(9)
O1 C7 P2 120.7(3)
C8 C7 P2 120.1(3)
C38 C40 H40 109.5
C38 C40 H40A 109.5
H40 C40 H40A 109.5
C38 C40 H40B 109.5
H40 C40 H40B 109.5
H40A C40 H40B 109.5
C12 C13 C8 119.2(4)
C12 C13 H13 112.3(4)
C8 C13 H13 128.1(4)
C43 C42 C44 114.0(5)
C43 C42 C35 107.7(4)
C44 C42 C35 111.4(4)
C43 C42 C45 106.1(5)
C44 C42 C45 105.1(5)
C35 C42 C45 112.6(4)
C38 C41 H41 109.5
C38 C41 H41A 109.5
H41 C41 H41A 109.5
C38 C41 H41B 109.5
H41 C41 H41B 109.5
H41A C41 H41B 109.5
C8 C9 C10 118.8(4)
C8 C9 H9 129.9(5)
C10 C9 H9 109.8(4)
C27 C24 C17 106.7(4)
C27 C24 C26 111.1(5)
C17 C24 C26 111.0(4)
C27 C24 C25 109.4(5)
C17 C24 C25 111.9(4)
C26 C24 C25 106.7(5)
C20 C21 H21 109.5
C20 C21 H21A 109.5
H21 C21 H21A 109.5
C20 C21 H21B 109.5
H21 C21 H21B 109.5
H21A C21 H21B 109.5
C20 C23 H23 109.5
C20 C23 H23A 109.5
H23 C23 H23A 109.5
C20 C23 H23B 109.5
H23 C23 H23B 109.5
H23A C23 H23B 109.5
C11 C10 C9 120.8(4)
C11 C10 H10 129.0(5)
C9 C10 H10 110.1(5)
C10 C11 C12 119.5(5)
C10 C11 H11 121.8(4)
C12 C11 H11 118.7(5)
C49 C46 C47 108.7(6)
C52 C46 C51 115.4(7)
C52 C46 C37 120.9(6)
C49 C46 C37 123.5(5)
C47 C46 C37 111.1(5)
C51 C46 C37 111.2(6)
C49 C46 C48 103.2(5)
C47 C46 C48 101.7(6)
C37 C46 C48 106.1(4)
C52 C46 C50 103.3(6)
C51 C46 C50 100.7(7)
C37 C46 C50 101.6(4)
C3 C4 H4 109.5
C3 C4 H4A 109.5
H4 C4 H4A 109.5
C3 C4 H4B 109.5
H4 C4 H4B 109.5
H4A C4 H4B 109.5
C11 C12 C13 121.8(5)
C11 C12 H12 126.1(5)
C13 C12 H12 112.1(4)
C28 C29 H29 109.5
C28 C29 H29A 109.5
H29 C29 H29A 109.5
C28 C29 H29B 109.5
H29 C29 H29B 109.5
H29A C29 H29B 109.5
C20 C22 H22 109.5
C20 C22 H22A 109.5
H22 C22 H22A 109.5
C20 C22 H22B 109.5
H22 C22 H22B 109.5
H22A C22 H22B 109.5
C28 C31 H31 109.5
C28 C31 H31A 109.5
H31 C31 H31A 109.5
C28 C31 H31B 109.5
H31 C31 H31B 109.5
H31A C31 H31B 109.5
C3 C6 H6 109.5
C3 C6 H6A 109.5
H6 C6 H6A 109.5
C3 C6 H6B 109.5
H6 C6 H6B 109.5
H6A C6 H6B 109.5
C28 C30 H30 109.5
C28 C30 H30A 109.5
H30 C30 H30A 109.5
C28 C30 H30B 109.5
H30 C30 H30B 109.5
H30A C30 H30B 109.5
C42 C45 H45 109.5
C42 C45 H45A 109.5
H45 C45 H45A 109.5
C42 C45 H45B 109.5
H45 C45 H45B 109.5
H45A C45 H45B 109.5
C3 C5 H5 109.5
C3 C5 H5A 109.5
H5 C5 H5A 109.5
C3 C5 H5B 109.5
H5 C5 H5B 109.5
H5A C5 H5B 109.5
C24 C26 H26 109.5
C24 C26 H26A 109.5
H26 C26 H26A 109.5
C24 C26 H26B 109.5
H26 C26 H26B 109.5
H26A C26 H26B 109.5
C24 C27 H27 109.5
C24 C27 H27A 109.5
H27 C27 H27A 109.5
C24 C27 H27B 109.5
H27 C27 H27B 109.5
H27A C27 H27B 109.5
C24 C25 H25 109.5
C24 C25 H25A 109.5
H25 C25 H25A 109.5
C24 C25 H25B 109.5
H25 C25 H25B 109.5
H25A C25 H25B 109.5
C42 C43 H43 109.5
C42 C43 H43A 109.5
H43 C43 H43A 109.5
C42 C43 H43B 109.5
H43 C43 H43B 109.5
H43A C43 H43B 109.5
C42 C44 H44 109.5
C42 C44 H44A 109.5
H44 C44 H44A 109.5
C42 C44 H44B 109.5
H44 C44 H44B 109.5
H44A C44 H44B 109.5
F2 P3 C3 97.8(14)
F2 P3 C1 121.3(15)
C3 P3 C1 119.0(6)
F2 P3 C2 117.6(14)
C3 P3 C2 120.1(6)
C1 P3 C2 82.9(4)
C7 P4 C2 138.4(14)
C7 P4 C1 127.0(14)
C2 P4 C1 90.1(9)

loop_
_geom_bond_atom_site_label_1
_geom_bond_atom_site_label_2
_geom_bond_distance
P2 O2 1.419(15)
P2 C1 1.819(4)
P2 C2 1.905(5)
P2 C7 1.919(4)
P2 P1 2.5691(16)
P1 F1 1.605(2)
P1 C1 1.658(4)
P1 C2 1.825(4)
P1 C3 1.844(4)
O1 C7 1.250(5)
C14 C15 1.432(5)
C14 C19 1.433(5)
C14 C1 1.524(5)
C1 P3 1.817(11)
C1 P4 1.93(2)
C37 C36 1.416(6)
C37 C32 1.418(6)
C37 C46 1.561(5)
C15 C16 1.404(6)
C15 C20 1.550(5)
C32 C33 1.434(5)
C32 C2 1.561(6)
C19 C18 1.392(6)
C19 C28 1.567(5)
C36 C35 1.396(5)
C36 H36 1.122(4)
C8 C13 1.387(6)
C8 C9 1.402(6)
C8 C7 1.500(6)
C38 C41 1.545(6)
C38 C33 1.551(6)
C38 C40 1.551(6)
C38 C39 1.553(6)
C2 P4 1.60(2)
C2 P3 1.971(11)
C2 H2 1.222(4)
C3 C4 1.509(6)
C3 C5 1.539(6)
C3 C6 1.547(6)
C3 P3 1.754(11)
C17 C18 1.387(6)
C17 C16 1.389(5)
C17 C24 1.540(6)
C16 H2A 1.103(4)
C18 H2B 1.148(4)
C35 C34 1.391(6)
C35 C42 1.524(6)
C33 C34 1.404(6)
C39 H39 0.9800
C39 H39A 0.9800
C39 H39B 0.9800
C20 C22 1.519(6)
C20 C21 1.527(6)
C20 C23 1.550(6)
C34 H34 1.047(4)
C28 C31 1.485(6)
C28 C30 1.555(6)
C28 C29 1.559(6)
C7 P4 1.46(2)
C40 H40 0.9800
C40 H40A 0.9800
C40 H40B 0.9800
C13 C12 1.383(7)
C13 H13 1.158(4)
C42 C43 1.511(7)
C42 C44 1.511(7)
C42 C45 1.545(7)
C41 H41 0.9800
C41 H41A 0.9800
C41 H41B 0.9800
C9 C10 1.408(7)
C9 H9 1.143(4)
C24 C27 1.523(8)
C24 C26 1.546(7)
C24 C25 1.557(7)
C21 H21 0.9800
C21 H21A 0.9800
C21 H21B 0.9800
C23 H23 0.9800
C23 H23A 0.9800
C23 H23B 0.9800
C10 C11 1.364(7)
C10 H10 1.055(4)
C11 C12 1.371(7)
C11 H11 1.178(5)
C46 C52 1.445(11)
C46 C49 1.489(10)
C46 C47 1.493(11)
C46 C51 1.552(15)
C46 C48 1.718(10)
C46 C50 1.799(11)
C4 H4 0.9800
C4 H4A 0.9800
C4 H4B 0.9800
C12 H12 1.103(5)
C29 H29 0.9800
C29 H29A 0.9800
C29 H29B 0.9800
C22 H22 0.9800
C22 H22A 0.9800
C22 H22B 0.9800
C31 H31 0.9800
C31 H31A 0.9800
C31 H31B 0.9800
C6 H6 0.9800
C6 H6A 0.9800
C6 H6B 0.9800
C30 H30 0.9800
C30 H30A 0.9800
C30 H30B 0.9800
C45 H45 0.9800
C45 H45A 0.9800
C45 H45B 0.9800
C5 H5 0.9800
C5 H5A 0.9800
C5 H5B 0.9800
C26 H26 0.9800
C26 H26A 0.9800
C26 H26B 0.9800
C27 H27 0.9800
C27 H27A 0.9800
C27 H27B 0.9800
C25 H25 0.9800
C25 H25A 0.9800
C25 H25B 0.9800
C43 H43 0.9800
C43 H43A 0.9800
C43 H43B 0.9800
C44 H44 0.9800
C44 H44A 0.9800
C44 H44B 0.9800
P3 F2 1.50(3)

loop_
_geom_torsion_atom_site_label_1
_geom_torsion_atom_site_label_2
_geom_torsion_atom_site_label_3
_geom_torsion_atom_site_label_4
_geom_torsion
C15 C14 C1 P1 109.3(4)
C19 C14 C1 P1 -56.7(5)
C15 C14 C1 P3 63.6(6)
C19 C14 C1 P3 -102.4(6)
C15 C14 C1 P2 -63.5(6)
C19 C14 C1 P2 130.5(4)
C15 C14 C1 P4 -126.2(11)
C19 C14 C1 P4 67.8(12)
F1 P1 C1 C14 67.2(3)
C2 P1 C1 C14 176.6(3)
C3 P1 C1 C14 -50.8(4)
P2 P1 C1 C14 -175.5(4)
F1 P1 C1 P2 -117.32(17)
C2 P1 C1 P2 -7.93(18)
C3 P1 C1 P2 124.7(2)
O2 P2 C1 C14 42.2(10)
C2 P2 C1 C14 -178.5(4)
C7 P2 C1 C14 -83.0(5)
P1 P2 C1 C14 173.9(5)
O2 P2 C1 P1 -131.7(9)
C2 P2 C1 P1 7.62(18)
C7 P2 C1 P1 103.1(2)
C19 C14 C15 C16 17.9(5)
C1 C14 C15 C16 -148.5(4)
C19 C14 C15 C20 -159.4(4)
C1 C14 C15 C20 34.2(6)
C36 C37 C32 C33 20.1(5)
C46 C37 C32 C33 -154.3(4)
C36 C37 C32 C2 -150.7(4)
C46 C37 C32 C2 34.9(6)
C15 C14 C19 C18 -19.7(6)
C1 C14 C19 C18 147.3(4)
C15 C14 C19 C28 153.3(4)
C1 C14 C19 C28 -39.7(6)
C32 C37 C36 C35 -5.2(6)
C46 C37 C36 C35 170.0(4)
C37 C32 C2 P4 -104.7(19)
C33 C32 C2 P4 85.4(19)
C37 C32 C2 P1 76.0(4)
C33 C32 C2 P1 -93.8(4)
C37 C32 C2 P2 -164.5(3)
C33 C32 C2 P2 25.7(6)
C37 C32 C2 P3 109.6(5)
C33 C32 C2 P3 -60.2(5)
F1 P1 C2 C32 -91.3(3)
C1 P1 C2 C32 149.3(3)
C3 P1 C2 C32 16.9(4)
P2 P1 C2 C32 141.7(4)
F1 P1 C2 P2 127.00(15)
C1 P1 C2 P2 7.55(17)
C3 P1 C2 P2 -124.8(2)
F1 P1 C3 C4 41.8(3)
C1 P1 C3 C4 169.9(3)
C2 P1 C3 C4 -71.7(4)
P2 P1 C3 C4 -133.2(3)
F1 P1 C3 C5 163.1(3)
C1 P1 C3 C5 -68.8(4)
C2 P1 C3 C5 49.6(4)
P2 P1 C3 C5 -11.9(4)
F1 P1 C3 C6 -80.2(3)
C1 P1 C3 C6 47.9(4)
C2 P1 C3 C6 166.4(3)
P2 P1 C3 C6 104.9(3)
C18 C17 C16 C15 -9.6(7)
C24 C17 C16 C15 171.2(4)
C14 C15 C16 C17 -3.2(6)
C20 C15 C16 C17 174.3(4)
C16 C17 C18 C19 7.7(7)
C24 C17 C18 C19 -173.1(4)
C14 C19 C18 C17 7.2(7)
C28 C19 C18 C17 -166.6(4)
C37 C36 C35 C34 -10.1(6)
C37 C36 C35 C42 172.6(4)
C37 C32 C33 C34 -19.4(5)
C2 C32 C33 C34 150.2(4)
C37 C32 C33 C38 152.8(4)
C2 C32 C33 C38 -37.5(6)
C41 C38 C33 C34 -102.5(4)
C40 C38 C33 C34 16.4(5)
C39 C38 C33 C34 132.7(4)
C41 C38 C33 C32 85.2(5)
C40 C38 C33 C32 -155.9(4)
C39 C38 C33 C32 -39.6(5)
C16 C15 C20 C22 -130.2(4)
C14 C15 C20 C22 47.2(5)
C16 C15 C20 C21 106.2(4)
C14 C15 C20 C21 -76.4(5)
C16 C15 C20 C23 -12.9(5)
C14 C15 C20 C23 164.5(4)
C36 C35 C34 C33 10.8(6)
C42 C35 C34 C33 -171.9(4)
C32 C33 C34 C35 3.8(6)
C38 C33 C34 C35 -169.0(4)
C18 C19 C28 C31 171.0(4)
C14 C19 C28 C31 -2.2(6)
C18 C19 C28 C30 -59.8(5)
C14 C19 C28 C30 126.9(5)
C18 C19 C28 C29 54.4(5)
C14 C19 C28 C29 -118.9(4)
C13 C8 C7 O1 -163.4(4)
C9 C8 C7 O1 15.1(6)
C13 C8 C7 P4 44.3(19)
C9 C8 C7 P4 -137.1(18)
C13 C8 C7 P2 14.3(6)
C9 C8 C7 P2 -167.1(3)
C9 C8 C13 C12 1.3(7)
C7 C8 C13 C12 179.8(4)
C34 C35 C42 C43 73.6(6)
C36 C35 C42 C43 -109.3(5)
C34 C35 C42 C44 -52.1(7)
C36 C35 C42 C44 125.0(5)
C34 C35 C42 C45 -169.9(4)
C36 C35 C42 C45 7.2(6)
C13 C8 C9 C10 -3.0(7)
C7 C8 C9 C10 178.5(4)
C18 C17 C24 C27 74.5(6)
C16 C17 C24 C27 -106.4(6)
C18 C17 C24 C26 -46.8(7)
C16 C17 C24 C26 132.4(5)
C18 C17 C24 C25 -165.8(5)
C16 C17 C24 C25 13.3(7)
C8 C9 C10 C11 2.2(8)
C9 C10 C11 C12 0.3(8)
C36 C37 C46 C52 115.3(7)
C32 C37 C46 C52 -70.1(8)
C36 C37 C46 C49 -177.2(6)
C32 C37 C46 C49 -2.6(8)
C36 C37 C46 C47 -45.4(7)
C32 C37 C46 C47 129.3(6)
C36 C37 C46 C51 -24.8(8)
C32 C37 C46 C51 149.8(7)
C36 C37 C46 C48 64.4(5)
C32 C37 C46 C48 -121.0(5)
C36 C37 C46 C50 -131.3(5)
C32 C37 C46 C50 43.3(6)
C10 C11 C12 C13 -2.1(8)
C8 C13 C12 C11 1.2(8)
C4 C3 P3 F2 -110.0(15)
C6 C3 P3 F2 93.8(14)
C4 C3 P3 C1 117.5(7)
C6 C3 P3 C1 -38.8(8)
C4 C3 P3 C2 18.4(10)
C6 C3 P3 C2 -137.8(5)
C14 C1 P3 F2 -73.5(16)
P4 C1 P3 F2 112.1(17)
C14 C1 P3 C3 47.8(8)
P4 C1 P3 C3 -126.6(8)
C14 C1 P3 C2 168.3(3)
P4 C1 P3 C2 -6.1(7)
C8 C7 P4 C2 -130.8(17)
C8 C7 P4 C1 18(3)
C32 C2 P4 C7 2(4)
P3 C2 P4 C7 148.4(19)
C32 C2 P4 C1 -153.6(13)
P3 C2 P4 C1 -6.9(7)
